data_9004795
loop_
_publ_author_name
'Christiansen, C. C.'
'Johnsen, O.'
'Makovicky, E.'

_publ_section_title
;
 Crystal chemistry of the rosenbuschite group
 Sample: 1993.158
;
_journal_name_full 'The Canadian Mineralogist'
_journal_page_first 1203
_journal_page_last 1224
_journal_paper_doi 10.2113/gscanmin.41.5.1203
_journal_volume 41
_journal_year 2003
_chemical_compound_source 'Lovozero Complex, Kola Peninsula, Russia'
_chemical_formula_sum 'Ca0.26 F3 Fe0.32 Mg0.305 Mn0.425 Na3.91 Nb0.04 O15 Si4 Ti1.36 Zr1.38'
_chemical_name_mineral Seidozerite
_space_group_IT_number 13
_symmetry_space_group_name_Hall '-P 2yc'
_symmetry_space_group_name_H-M 'P 1 2/c 1'
_cell_angle_alpha 90
_cell_angle_beta 102.713
_cell_angle_gamma 90
_cell_formula_units_Z 2
_cell_length_a 5.5558
_cell_length_b 7.0752
_cell_length_c 18.406
_cell_volume 705.773
_database_code_amcsd 0005888
_exptl_crystal_density_diffrn 3.543
_cod_original_formula_sum 'Zr1.38 Ti1.36 Fe.32 Mg.305 Nb.04 Mn.425 Ca.26 Na3.91 Si4 O15 F3'
_cod_database_code 9004795

loop_
_space_group_symop_operation_xyz
x,y,z
x,-y,1/2+z
-x,y,1/2-z
-x,-y,-z

loop_
_atom_site_label
_atom_site_fract_x
_atom_site_fract_y
_atom_site_fract_z
_atom_site_occupancy
_atom_site_U_iso_or_equiv
_atom_site_type_symbol
_atom_site_attached_hydrogens
ZrM1 0.19770 0.11864 0.07405 0.69000 0.00850 Zr 0
TiM1 0.19770 0.11864 0.07405 0.19000 0.00850 Ti 0
FeM1 0.19770 0.11864 0.07405 0.09000 0.00850 Fe 0
MgM1 0.19770 0.11864 0.07405 0.02000 0.00850 Mg 0
NbM1 0.19770 0.11864 0.07405 0.01000 0.00850 Nb 0
MnM2a 0.50000 0.35047 0.25000 0.42500 0.01210 Mn 0
MgM2a 0.50000 0.35047 0.25000 0.26500 0.01210 Mg 0
FeM2a 0.50000 0.35047 0.25000 0.14000 0.01210 Fe 0
CaM2a 0.50000 0.35047 0.25000 0.11500 0.01210 Ca 0
NaM2a 0.50000 0.35047 0.25000 0.05500 0.01210 Na 0
NaM2b 0.50000 0.85020 0.25000 0.93500 0.01880 Na 0
CaM2b 0.50000 0.85020 0.25000 0.06500 0.01880 Ca 0
NaM3 0.20200 0.61240 0.06966 0.96000 0.01620 Na 0
CaM3 0.20200 0.61240 0.06966 0.04000 0.01620 Ca 0
NaM4 0.00000 0.61050 0.25000 1.00000 0.01570 Na 0
TiM5 0.00000 0.11058 0.25000 0.98000 0.00930 Ti 0
NbM5 0.00000 0.11058 0.25000 0.02000 0.00930 Nb 0
Si1 0.72280 0.38351 0.10434 1.00000 0.00870 Si 0
Si2 0.71870 0.84173 0.10434 1.00000 0.00830 Si 0
O1 0.73370 0.61290 0.10876 1.00000 0.01720 O 0
O2 0.92650 0.32110 0.05873 1.00000 0.01190 O 0
O3 0.90220 0.91020 0.05111 1.00000 0.01130 O 0
O4 0.44390 0.31880 0.06562 1.00000 0.01420 O 0
O5 0.43530 0.90370 0.07700 1.00000 0.01390 O 0
O6 0.78730 0.31090 0.19029 1.00000 0.01270 O 0
O7 0.82010 0.91360 0.18927 1.00000 0.01300 O 0
OX8 0.23640 0.12670 0.18400 0.50000 0.01340 O 0
FX8 0.23640 0.12670 0.18400 0.50000 0.01340 F 0
F9 0.30520 0.57670 0.19223 1.00000 0.02240 F 0

loop_
_cod_changelog_entry_id
_cod_changelog_entry_author
_cod_changelog_entry_date
_cod_changelog_entry_text
1
;cod-tools version 3.8.0
Id: cif_guess_AMCSD_atom_types 9581 2023-05-17 12:35:41Z saulius
;
2023-05-23T09:16:09+03:00
;Derived atom types and hydrogen counts
from atom names that follow the AMCSD naming convention
(Wat == water, O-H == hydroxyl).
;

loop_
_cod_related_entry_id
_cod_related_entry_database
_cod_related_entry_code
1 AMCSD 0005888
